data_7217782
loop_
_publ_author_name
'Wu, Cheng-You'
'Raja, Duraisamy Senthil'
'Yang, Chun-Chuen'
'Yeh, Chun-Ting'
'Chen, Yu-Ru'
'Li, Chen-Yu'
'Ko, Bao-Tsan'
'Lin, Chia-Her'

_publ_section_title
;
 Evaluation of structural transformation in 2D metal--organic frameworks
 based on a 4,4&#x2032;-sulfonyldibenzoate linker: microwave-assisted
 solvothermal synthesis, characterization and applications
;
_journal_issue 39
_journal_name_full CrystEngComm
_journal_page_first 9308
_journal_paper_doi 10.1039/C4CE01201A
_journal_volume 16
_journal_year 2014
_chemical_formula_sum 'C60 H74 Mg6 O43 S4'
_chemical_formula_weight 1757.33
_chemical_name_systematic
; 
 ? 
;
_space_group_IT_number 13
_symmetry_cell_setting monoclinic
_symmetry_space_group_name_Hall '-P 2yc'
_symmetry_space_group_name_H-M 'P 1 2/c 1'
_atom_sites_solution_hydrogens geom
_atom_sites_solution_primary direct
_atom_sites_solution_secondary difmap
_audit_creation_method SHELXL-97
_cell_angle_alpha 90.00
_cell_angle_beta 115.445(2)
_cell_angle_gamma 90.00
_cell_formula_units_Z 2
_cell_length_a 28.1637(9)
_cell_length_b 6.4411(2)
_cell_length_c 24.8679(8)
_cell_measurement_reflns_used 9986
_cell_measurement_temperature 295(2)
_cell_measurement_theta_max 28.2676
_cell_measurement_theta_min 2.4025
_cell_volume 4073.6(2)
_computing_cell_refinement 'SAINT V7.68A (Bruker AXS, 2009)'
_computing_data_collection 'APEX2 (Bruker AXS, 2010)'
_computing_data_reduction 'SAINT V7.68A (Bruker AXS, 2009)'
_computing_molecular_graphics 'SHELXTL (Sheldrick, 2008)'
_computing_publication_material SHELXTL
_computing_structure_refinement 'SHELXL-97 (Sheldrick, 2008)'
_computing_structure_solution 'SHELXS-97 (Sheldrick, 2008)'
_diffrn_ambient_temperature 295(2)
_diffrn_detector_area_resol_mean 8.3333
_diffrn_measured_fraction_theta_full 0.997
_diffrn_measured_fraction_theta_max 0.997
_diffrn_measurement_device_type 'Bruker APEX-II CCD'
_diffrn_measurement_method '\f and \w scans'
_diffrn_radiation_monochromator graphite
_diffrn_radiation_source 'fine-focus sealed tube'
_diffrn_radiation_type MoK\a
_diffrn_radiation_wavelength 0.71073
_diffrn_reflns_av_R_equivalents 0.0806
_diffrn_reflns_av_sigmaI/netI 0.0945
_diffrn_reflns_limit_h_max 37
_diffrn_reflns_limit_h_min -37
_diffrn_reflns_limit_k_max 7
_diffrn_reflns_limit_k_min -8
_diffrn_reflns_limit_l_max 33
_diffrn_reflns_limit_l_min -33
_diffrn_reflns_number 45162
_diffrn_reflns_theta_full 28.40
_diffrn_reflns_theta_max 28.40
_diffrn_reflns_theta_min 1.60
_exptl_absorpt_coefficient_mu 0.258
_exptl_absorpt_correction_T_max 0.9624
_exptl_absorpt_correction_T_min 0.9455
_exptl_absorpt_correction_type multi-scan
_exptl_absorpt_process_details 'SADABS V2008/1 (Bruker AXS)'
_exptl_crystal_colour colourless
_exptl_crystal_density_diffrn 1.433
_exptl_crystal_density_meas ?
_exptl_crystal_density_method 'not measured'
_exptl_crystal_description columnar
_exptl_crystal_F_000 1828
_exptl_crystal_size_max 0.22
_exptl_crystal_size_mid 0.20
_exptl_crystal_size_min 0.15
_refine_diff_density_max 0.982
_refine_diff_density_min -0.831
_refine_diff_density_rms 0.096
_refine_ls_extinction_method none
_refine_ls_goodness_of_fit_ref 1.037
_refine_ls_hydrogen_treatment constr
_refine_ls_matrix_type full
_refine_ls_number_parameters 510
_refine_ls_number_reflns 10210
_refine_ls_number_restraints 0
_refine_ls_restrained_S_all 1.037
_refine_ls_R_factor_all 0.1118
_refine_ls_R_factor_gt 0.0541
_refine_ls_shift/su_max 0.001
_refine_ls_shift/su_mean 0.000
_refine_ls_structure_factor_coef Fsqd
_refine_ls_weighting_details 'calc w=1/[\s^2^(Fo^2^)+(0.0688P)^2^+0.0000P] where P=(Fo^2^+2Fc^2^)/3'
_refine_ls_weighting_scheme calc
_refine_ls_wR_factor_gt 0.1468
_refine_ls_wR_factor_ref 0.1672
_reflns_number_gt 5338
_reflns_number_total 10210
_reflns_threshold_expression >2sigma(I)
_cod_data_source_file c4ce01201a2.cif
_cod_data_source_block 2
_cod_depositor_comments
;Adding full bibliography for 7217780--7217784.cif.

The following automatic conversions were performed:

'_exptl_crystal_density_meas' value 'not measured' was changed to '?'
- the value is perceived as not measured.

Automatic conversion script
Id: cif_fix_values 3008 2015-01-20 13:52:24Z robertas 
;
_cod_original_sg_symbol_H-M P2/c
_cod_database_code 7217782

loop_
_symmetry_equiv_pos_as_xyz
'x, y, z'
'-x, y, -z+1/2'
'-x, -y, -z'
'x, -y, z-1/2'

loop_
_atom_site_label
_atom_site_type_symbol
_atom_site_fract_x
_atom_site_fract_y
_atom_site_fract_z
_atom_site_U_iso_or_equiv
_atom_site_adp_type
_atom_site_occupancy
_atom_site_symmetry_multiplicity
_atom_site_calc_flag
_atom_site_refinement_flags
S1 S 0.42411(3) 0.42022(14) 0.39919(3) 0.0330(2) Uani 1 1 d .
S2 S 1.09333(3) 0.34684(14) 0.62768(3) 0.0331(2) Uani 1 1 d .
Mg1 Mg 0.77774(3) -0.12110(15) 0.43822(4) 0.0205(2) Uani 1 1 d .
Mg2 Mg 0.75701(3) 0.37763(14) 0.48502(4) 0.0183(2) Uani 1 1 d .
Mg3 Mg 0.73607(3) -0.12183(15) 0.53295(4) 0.0214(2) Uani 1 1 d .
O1 O 0.77832(7) 0.0727(3) 0.50411(8) 0.0193(4) Uani 1 1 d .
H1 H 0.8080 0.1001 0.5327 0.023 Uiso 1 1 d R
O2 O 0.73521(7) -0.3162(3) 0.46690(8) 0.0200(4) Uani 1 1 d .
H2 H 0.7011 -0.3366 0.4420 0.024 Uiso 1 1 d R
O3 O 0.77491(8) -0.3294(3) 0.37116(8) 0.0302(5) Uani 1 1 d .
H3B H 0.8060 -0.3574 0.3759 0.045 Uiso 1 1 d R
H3C H 0.7594 -0.4403 0.3733 0.045 Uiso 1 1 d R
O4 O 0.85126(7) -0.2411(3) 0.49582(9) 0.0287(5) Uani 1 1 d .
O5 O 0.70953(8) 0.0034(3) 0.37211(9) 0.0291(5) Uani 1 1 d .
O6 O 0.82269(8) 0.0845(3) 0.41144(10) 0.0370(6) Uani 1 1 d .
H6B H 0.8516 0.0274 0.4170 0.056 Uiso 1 1 d R
H6C H 0.8286 0.1956 0.4317 0.056 Uiso 1 1 d R
O7 O 0.79085(7) 0.4133(3) 0.57837(8) 0.0281(5) Uani 1 1 d .
O8 O 0.83192(7) 0.4206(3) 0.48873(8) 0.0261(5) Uani 1 1 d .
O9 O 0.72324(7) 0.3400(3) 0.39288(8) 0.0282(5) Uani 1 1 d .
O10 O 0.68278(7) 0.3374(3) 0.48434(9) 0.0289(5) Uani 1 1 d .
O11 O 0.80514(8) -0.2487(3) 0.59780(9) 0.0302(5) Uani 1 1 d .
O12 O 0.66260(7) 0.0009(3) 0.47927(10) 0.0327(5) Uani 1 1 d .
O13 O 0.69354(8) -0.3344(3) 0.55992(9) 0.0344(5) Uani 1 1 d .
H13B H 0.6644 -0.2807 0.5552 0.052 Uiso 1 1 d R
H13C H 0.6879 -0.4442 0.5391 0.052 Uiso 1 1 d R
O14 O 0.74205(9) 0.0845(3) 0.60195(9) 0.0371(6) Uani 1 1 d .
H14A H 0.7695 0.1595 0.6157 0.056 Uiso 1 1 d R
O15 O 0.42114(8) 0.6411(4) 0.40289(10) 0.0469(7) Uani 1 1 d .
O16 O 0.40429(8) 0.2906(4) 0.43209(9) 0.0466(7) Uani 1 1 d .
O17 O 1.09685(8) 0.1245(4) 0.62387(10) 0.0470(7) Uani 1 1 d .
O18 O 1.12041(8) 0.4771(4) 0.60281(9) 0.0445(7) Uani 1 1 d .
C1 C 0.65081(10) 0.1896(5) 0.47380(12) 0.0244(7) Uani 1 1 d .
C1S C 0.70737(18) 0.1159(7) 0.6283(2) 0.0737(13) Uani 1 1 d .
H1SA H 0.6981 -0.0189 0.6384 0.088 Uiso 1 1 calc R
H1SB H 0.6754 0.1776 0.5987 0.088 Uiso 1 1 calc R
C2 C 0.59389(10) 0.2453(5) 0.45395(12) 0.0255(7) Uani 1 1 d .
C2S C 0.72572(19) 0.2432(9) 0.6807(2) 0.0948(17) Uani 1 1 d .
H2SA H 0.6989 0.2529 0.6947 0.142 Uiso 1 1 calc R
H2SB H 0.7338 0.3795 0.6714 0.142 Uiso 1 1 calc R
H2SC H 0.7568 0.1824 0.7111 0.142 Uiso 1 1 calc R
C3 C 0.55886(11) 0.1000(5) 0.45668(14) 0.0329(8) Uani 1 1 d .
H3A H 0.5704 -0.0340 0.4697 0.040 Uiso 1 1 calc R
C4 C 0.50685(11) 0.1521(5) 0.44021(14) 0.0352(8) Uani 1 1 d .
H4A H 0.4834 0.0548 0.4425 0.042 Uiso 1 1 calc R
C5 C 0.49045(10) 0.3498(5) 0.42051(12) 0.0275(7) Uani 1 1 d .
C6 C 0.52445(12) 0.4973(5) 0.41739(15) 0.0399(9) Uani 1 1 d .
H6A H 0.5127 0.6309 0.4042 0.048 Uiso 1 1 calc R
C7 C 0.57652(12) 0.4436(5) 0.43421(15) 0.0385(9) Uani 1 1 d .
H7A H 0.5999 0.5417 0.4322 0.046 Uiso 1 1 calc R
C8 C 0.39055(10) 0.3473(5) 0.32322(12) 0.0277(7) Uani 1 1 d .
C9 C 0.37327(12) 0.1469(5) 0.30861(13) 0.0358(8) Uani 1 1 d .
H9A H 0.3808 0.0469 0.3381 0.043 Uiso 1 1 calc R
C10 C 0.65539(12) 0.0965(5) 0.25046(13) 0.0348(8) Uani 1 1 d .
H10A H 0.6668 -0.0393 0.2610 0.042 Uiso 1 1 calc R
C11 C 0.66726(11) 0.2453(5) 0.29417(12) 0.0257(7) Uani 1 1 d .
C12 C 0.64831(13) 0.4422(5) 0.27897(14) 0.0396(9) Uani 1 1 d .
H12A H 0.6554 0.5414 0.3086 0.048 Uiso 1 1 calc R
C13 C 0.38142(13) 0.4961(6) 0.28027(14) 0.0409(9) Uani 1 1 d .
H13A H 0.3948 0.6296 0.2906 0.049 Uiso 1 1 calc R
C14 C 0.70246(10) 0.1910(5) 0.35806(12) 0.0236(7) Uani 1 1 d .
C15 C 0.86343(10) 0.5712(5) 0.50497(11) 0.0230(7) Uani 1 1 d .
C16 C 0.92144(10) 0.5186(5) 0.53769(12) 0.0236(7) Uani 1 1 d .
C17 C 0.95920(11) 0.6655(5) 0.54453(13) 0.0314(8) Uani 1 1 d .
H17B H 0.9490 0.7995 0.5303 0.038 Uiso 1 1 calc R
C18 C 1.01197(11) 0.6159(5) 0.57234(14) 0.0353(8) Uani 1 1 d .
H18B H 1.0374 0.7145 0.5764 0.042 Uiso 1 1 calc R
C19 C 1.02627(10) 0.4160(5) 0.59406(12) 0.0290(8) Uani 1 1 d .
C20 C 0.98903(12) 0.2683(6) 0.58857(16) 0.0452(10) Uani 1 1 d .
H20A H 0.9990 0.1355 0.6040 0.054 Uiso 1 1 calc R
C21 C 0.93647(12) 0.3217(6) 0.55960(15) 0.0423(9) Uani 1 1 d .
H21A H 0.9109 0.2228 0.5549 0.051 Uiso 1 1 calc R
C22 C 1.11678(11) 0.4153(5) 0.70337(12) 0.0292(8) Uani 1 1 d .
C23 C 1.13858(13) 0.6097(5) 0.72103(14) 0.0411(9) Uani 1 1 d .
H23A H 1.1389 0.7055 0.6932 0.049 Uiso 1 1 calc R
C24 C 0.84005(13) 0.6593(5) 0.71914(13) 0.0400(9) Uani 1 1 d .
H24A H 0.8259 0.7906 0.7066 0.048 Uiso 1 1 calc R
C25 C 0.83958(11) 0.5149(5) 0.67764(12) 0.0261(7) Uani 1 1 d .
C26 C 0.86230(13) 0.3229(6) 0.69625(14) 0.0402(9) Uani 1 1 d .
H26A H 0.8625 0.2268 0.6684 0.048 Uiso 1 1 calc R
C27 C 0.88491(13) 0.2723(6) 0.75629(14) 0.0417(9) Uani 1 1 d .
H27A H 0.9009 0.1440 0.7691 0.050 Uiso 1 1 calc R
C28 C 0.81028(10) 0.5655(5) 0.61260(12) 0.0244(7) Uani 1 1 d .
O1W O 0.9031(4) -0.0742(12) 0.6304(5) 0.384(5) Uani 1 1 d .
H1WA H 0.8796 -0.0795 0.6433 0.576 Uiso 1 1 d R
H1WB H 0.9304 -0.1334 0.6561 0.576 Uiso 1 1 d R
O2W O 0.6120(5) -0.1831(16) 0.3613(5) 0.411(6) Uani 1 1 d .
H2WA H 0.6119 -0.1815 0.3955 0.616 Uiso 1 1 d R
H2WB H 0.5836 -0.1273 0.3367 0.616 Uiso 1 1 d R
O3W O 1.0000 0.790(4) 0.7500 0.519(14) Uani 1 2 d S
H3WA H 1.0155 0.7092 0.7358 0.778 Uiso 1 1 d R
O4W O 0.5041(11) 0.008(3) 0.2774(6) 0.713(18) Uani 1 1 d .
H4WA H 0.4802 -0.0774 0.2750 1.070 Uiso 1 1 d R
H4WB H 0.4964 0.1257 0.2868 1.070 Uiso 1 1 d R

loop_
_atom_site_aniso_label
_atom_site_aniso_U_11
_atom_site_aniso_U_22
_atom_site_aniso_U_33
_atom_site_aniso_U_23
_atom_site_aniso_U_13
_atom_site_aniso_U_12
S1 0.0185(3) 0.0502(6) 0.0239(4) -0.0079(4) 0.0032(3) 0.0063(4)
S2 0.0208(3) 0.0512(6) 0.0221(4) -0.0067(4) 0.0043(3) 0.0078(4)
Mg1 0.0219(4) 0.0175(6) 0.0222(5) 0.0013(4) 0.0096(4) 0.0015(4)
Mg2 0.0178(4) 0.0157(5) 0.0190(4) 0.0003(4) 0.0056(3) 0.0006(4)
Mg3 0.0237(4) 0.0169(6) 0.0249(5) 0.0005(4) 0.0118(4) 0.0011(4)
O1 0.0204(8) 0.0158(11) 0.0204(9) 0.0013(8) 0.0075(7) 0.0010(8)
O2 0.0206(9) 0.0165(11) 0.0222(9) 0.0022(8) 0.0085(7) 0.0018(8)
O3 0.0324(10) 0.0260(12) 0.0339(11) -0.0011(9) 0.0159(9) 0.0001(9)
O4 0.0222(9) 0.0226(13) 0.0364(12) -0.0024(9) 0.0079(8) 0.0026(9)
O5 0.0300(10) 0.0218(12) 0.0273(11) 0.0005(9) 0.0046(8) 0.0005(9)
O6 0.0380(11) 0.0260(13) 0.0548(14) 0.0000(11) 0.0273(10) -0.0009(10)
O7 0.0318(10) 0.0256(12) 0.0213(10) -0.0017(9) 0.0062(8) 0.0000(9)
O8 0.0188(9) 0.0240(12) 0.0332(11) 0.0003(9) 0.0089(8) -0.0020(9)
O9 0.0315(10) 0.0235(12) 0.0216(10) -0.0033(9) 0.0037(8) -0.0020(9)
O10 0.0192(9) 0.0244(12) 0.0425(12) -0.0006(10) 0.0129(8) -0.0023(9)
O11 0.0321(11) 0.0239(13) 0.0267(11) 0.0043(9) 0.0052(9) -0.0009(10)
O12 0.0229(10) 0.0212(13) 0.0514(13) -0.0024(10) 0.0134(9) 0.0014(9)
O13 0.0368(11) 0.0253(13) 0.0498(13) -0.0007(10) 0.0269(10) 0.0002(10)
O14 0.0517(12) 0.0323(14) 0.0385(12) -0.0055(10) 0.0299(10) -0.0008(11)
O15 0.0353(12) 0.0476(16) 0.0434(13) -0.0175(12) 0.0033(10) 0.0152(12)
O16 0.0257(10) 0.086(2) 0.0299(12) 0.0007(12) 0.0139(9) 0.0045(12)
O17 0.0367(12) 0.0545(18) 0.0390(13) -0.0140(12) 0.0060(10) 0.0159(12)
O18 0.0263(10) 0.0818(19) 0.0278(11) -0.0009(12) 0.0139(9) 0.0026(12)
C1 0.0207(13) 0.0250(18) 0.0262(15) -0.0018(13) 0.0087(11) 0.0005(13)
C1S 0.094(3) 0.073(3) 0.083(3) -0.027(2) 0.066(2) -0.022(3)
C2 0.0192(13) 0.0261(18) 0.0281(15) -0.0001(13) 0.0072(11) 0.0005(13)
C2S 0.113(3) 0.118(4) 0.089(3) -0.048(3) 0.077(3) -0.036(3)
C3 0.0220(14) 0.0282(19) 0.0445(18) 0.0090(15) 0.0104(13) 0.0009(14)
C4 0.0223(14) 0.039(2) 0.0425(18) 0.0078(16) 0.0119(13) -0.0047(15)
C5 0.0165(12) 0.040(2) 0.0217(14) -0.0048(14) 0.0042(11) 0.0011(14)
C6 0.0264(15) 0.028(2) 0.057(2) 0.0084(17) 0.0100(15) 0.0060(15)
C7 0.0243(15) 0.028(2) 0.057(2) 0.0085(16) 0.0113(14) -0.0017(14)
C8 0.0201(13) 0.034(2) 0.0238(14) -0.0035(14) 0.0042(11) 0.0008(13)
C9 0.0407(17) 0.035(2) 0.0223(15) 0.0068(14) 0.0041(13) -0.0021(16)
C10 0.0406(17) 0.0282(19) 0.0259(16) -0.0009(14) 0.0052(13) 0.0085(15)
C11 0.0235(13) 0.0257(18) 0.0226(14) 0.0035(13) 0.0047(11) 0.0013(13)
C12 0.0469(19) 0.027(2) 0.0270(17) -0.0051(14) -0.0007(14) 0.0071(16)
C13 0.0434(19) 0.032(2) 0.0301(17) -0.0039(15) -0.0004(15) -0.0095(16)
C14 0.0220(13) 0.0249(18) 0.0224(14) -0.0008(13) 0.0079(11) 0.0021(13)
C15 0.0225(13) 0.0293(19) 0.0180(13) 0.0000(12) 0.0095(11) 0.0026(13)
C16 0.0200(13) 0.0264(18) 0.0214(14) 0.0005(13) 0.0060(11) 0.0030(13)
C17 0.0238(14) 0.0264(19) 0.0368(17) 0.0022(14) 0.0062(13) 0.0001(14)
C18 0.0207(14) 0.038(2) 0.0426(18) -0.0032(16) 0.0091(13) -0.0050(14)
C19 0.0193(13) 0.042(2) 0.0197(14) -0.0042(14) 0.0031(11) 0.0031(14)
C20 0.0292(16) 0.035(2) 0.057(2) 0.0172(18) 0.0052(16) 0.0066(16)
C21 0.0263(16) 0.034(2) 0.056(2) 0.0116(17) 0.0073(15) -0.0029(15)
C22 0.0220(13) 0.039(2) 0.0199(14) 0.0008(14) 0.0031(11) 0.0049(14)
C23 0.053(2) 0.040(2) 0.0237(16) 0.0066(15) 0.0104(14) -0.0041(18)
C24 0.056(2) 0.031(2) 0.0247(16) -0.0007(14) 0.0096(15) 0.0108(17)
C25 0.0276(14) 0.0241(18) 0.0205(14) 0.0003(13) 0.0044(11) -0.0010(13)
C26 0.0483(19) 0.040(2) 0.0246(16) -0.0013(15) 0.0087(14) 0.0141(17)
C27 0.0484(19) 0.038(2) 0.0274(17) 0.0068(15) 0.0054(15) 0.0158(17)
C28 0.0201(13) 0.0299(19) 0.0203(14) 0.0003(13) 0.0061(11) 0.0017(13)
O1W 0.487(12) 0.201(8) 0.671(17) -0.113(8) 0.445(12) -0.074(8)
O2W 0.504(14) 0.368(13) 0.491(15) -0.069(11) 0.337(12) -0.159(12)
O3W 0.172(12) 0.76(4) 0.50(3) 0.000 0.030(15) 0.000
O4W 0.60(2) 1.11(4) 0.31(3) -0.05(2) 0.09(3) 0.29(3)

loop_
_atom_type_symbol
_atom_type_description
_atom_type_scat_dispersion_real
_atom_type_scat_dispersion_imag
_atom_type_scat_source
C C 0.0033 0.0016 'International Tables Vol C Tables 4.2.6.8 and 6.1.1.4'
H H 0.0000 0.0000 'International Tables Vol C Tables 4.2.6.8 and 6.1.1.4'
O O 0.0106 0.0060 'International Tables Vol C Tables 4.2.6.8 and 6.1.1.4'
Mg Mg 0.0486 0.0363 'International Tables Vol C Tables 4.2.6.8 and 6.1.1.4'
S S 0.1246 0.1234 'International Tables Vol C Tables 4.2.6.8 and 6.1.1.4'

loop_
_geom_angle_atom_site_label_1
_geom_angle_atom_site_label_2
_geom_angle_atom_site_label_3
_geom_angle
_geom_angle_site_symmetry_1
_geom_angle_site_symmetry_3
O15 S1 O16 119.53(16) . .
O15 S1 C5 108.62(15) . .
O16 S1 C5 107.38(14) . .
O15 S1 C8 108.21(14) . .
O16 S1 C8 107.01(14) . .
C5 S1 C8 105.20(14) . .
O18 S2 O17 119.11(15) . .
O18 S2 C22 106.77(15) . .
O17 S2 C22 108.30(15) . .
O18 S2 C19 107.84(14) . .
O17 S2 C19 108.05(15) . .
C22 S2 C19 106.07(14) . .
O1 Mg1 O2 84.34(8) . .
O1 Mg1 O5 94.84(8) . .
O2 Mg1 O5 91.82(8) . .
O1 Mg1 O4 90.69(8) . .
O2 Mg1 O4 95.11(8) . .
O5 Mg1 O4 171.53(10) . .
O1 Mg1 O3 177.49(9) . .
O2 Mg1 O3 93.17(8) . .
O5 Mg1 O3 84.96(8) . .
O4 Mg1 O3 89.80(8) . .
O1 Mg1 O6 93.99(9) . .
O2 Mg1 O6 178.15(9) . .
O5 Mg1 O6 89.11(9) . .
O4 Mg1 O6 84.10(9) . .
O3 Mg1 O6 88.51(9) . .
O1 Mg1 Mg3 42.16(6) . .
O2 Mg1 Mg3 42.17(6) . .
O5 Mg1 Mg3 94.58(7) . .
O4 Mg1 Mg3 93.82(7) . .
O3 Mg1 Mg3 135.34(7) . .
O6 Mg1 Mg3 136.15(7) . .
O1 Mg1 Mg2 30.07(5) . .
O2 Mg1 Mg2 103.66(6) . .
O5 Mg1 Mg2 71.58(6) . .
O4 Mg1 Mg2 111.29(7) . .
O3 Mg1 Mg2 151.27(7) . .
O6 Mg1 Mg2 75.12(7) . .
Mg3 Mg1 Mg2 64.92(3) . .
O1 Mg1 Mg2 103.67(6) . 1_545
O2 Mg1 Mg2 30.06(5) . 1_545
O5 Mg1 Mg2 112.47(7) . 1_545
O4 Mg1 Mg2 72.24(6) . 1_545
O3 Mg1 Mg2 74.14(6) . 1_545
O6 Mg1 Mg2 150.37(7) . 1_545
Mg3 Mg1 Mg2 64.85(3) . 1_545
Mg2 Mg1 Mg2 129.77(4) . 1_545
O1 Mg2 O2 179.09(9) . 1_565
O1 Mg2 O9 95.35(8) . .
O2 Mg2 O9 85.31(8) 1_565 .
O1 Mg2 O8 85.82(8) . .
O2 Mg2 O8 94.79(8) 1_565 .
O9 Mg2 O8 92.24(8) . .
O1 Mg2 O10 94.30(8) . .
O2 Mg2 O10 85.08(8) 1_565 .
O9 Mg2 O10 89.67(8) . .
O8 Mg2 O10 178.06(9) . .
O1 Mg2 O7 84.29(8) . .
O2 Mg2 O7 95.04(8) 1_565 .
O9 Mg2 O7 179.49(10) . .
O8 Mg2 O7 88.10(8) . .
O10 Mg2 O7 89.99(8) . .
O1 Mg2 Mg1 30.16(5) . .
O2 Mg2 Mg1 150.64(6) 1_565 .
O9 Mg2 Mg1 66.16(6) . .
O8 Mg2 Mg1 80.16(6) . .
O10 Mg2 Mg1 100.90(7) . .
O7 Mg2 Mg1 113.53(7) . .
O1 Mg2 Mg1 150.60(7) . 1_565
O2 Mg2 Mg1 30.16(5) 1_565 1_565
O9 Mg2 Mg1 78.91(6) . 1_565
O8 Mg2 Mg1 65.84(6) . 1_565
O10 Mg2 Mg1 114.30(7) . 1_565
O7 Mg2 Mg1 101.59(7) . 1_565
Mg1 Mg2 Mg1 129.77(4) . 1_565
O1 Mg2 Mg3 29.78(5) . .
O2 Mg2 Mg3 149.45(7) 1_565 .
O9 Mg2 Mg3 101.53(7) . .
O8 Mg2 Mg3 114.41(7) . .
O10 Mg2 Mg3 65.43(6) . .
O7 Mg2 Mg3 77.98(6) . .
Mg1 Mg2 Mg3 50.76(2) . .
Mg1 Mg2 Mg3 179.47(4) 1_565 .
O1 Mg2 Mg3 149.49(6) . 1_565
O2 Mg2 Mg3 29.71(5) 1_565 1_565
O9 Mg2 Mg3 114.14(7) . 1_565
O8 Mg2 Mg3 100.02(7) . 1_565
O10 Mg2 Mg3 78.91(6) . 1_565
O7 Mg2 Mg3 66.17(6) . 1_565
Mg1 Mg2 Mg3 179.62(4) . 1_565
Mg1 Mg2 Mg3 50.60(2) 1_565 1_565
Mg3 Mg2 Mg3 128.88(4) . 1_565
O1 Mg2 H1 21.8 . .
O2 Mg2 H1 158.0 1_565 .
O9 Mg2 H1 111.6 . .
O8 Mg2 H1 71.5 . .
O10 Mg2 H1 108.0 . .
O7 Mg2 H1 68.1 . .
Mg1 Mg2 H1 46.0 . .
Mg1 Mg2 H1 136.5 1_565 .
Mg3 Mg2 H1 43.7 . .
Mg3 Mg2 H1 133.7 1_565 .
O2 Mg3 O1 84.41(8) . .
O2 Mg3 O12 92.96(8) . .
O1 Mg3 O12 96.31(9) . .
O2 Mg3 O11 93.78(8) . .
O1 Mg3 O11 91.22(8) . .
O12 Mg3 O11 170.35(10) . .
O2 Mg3 O13 92.60(9) . .
O1 Mg3 O13 176.90(9) . .
O12 Mg3 O13 84.63(9) . .
O11 Mg3 O13 88.18(9) . .
O2 Mg3 O14 176.20(9) . .
O1 Mg3 O14 92.50(9) . .
O12 Mg3 O14 89.57(9) . .
O11 Mg3 O14 84.06(9) . .
O13 Mg3 O14 90.46(9) . .
O2 Mg3 Mg1 42.32(6) . .
O1 Mg3 Mg1 42.08(6) . .
O12 Mg3 Mg1 96.35(7) . .
O11 Mg3 Mg1 93.28(7) . .
O13 Mg3 Mg1 134.92(7) . .
O14 Mg3 Mg1 134.54(7) . .
O2 Mg3 Mg2 103.24(6) . .
O1 Mg3 Mg2 29.63(5) . .
O12 Mg3 Mg2 72.79(7) . .
O11 Mg3 Mg2 112.23(7) . .
O13 Mg3 Mg2 152.84(7) . .
O14 Mg3 Mg2 74.81(7) . .
Mg1 Mg3 Mg2 64.33(3) . .
O2 Mg3 Mg2 29.72(5) . 1_545
O1 Mg3 Mg2 103.31(6) . 1_545
O12 Mg3 Mg2 112.99(7) . 1_545
O11 Mg3 Mg2 70.84(6) . 1_545
O13 Mg3 Mg2 73.62(6) . 1_545
O14 Mg3 Mg2 150.33(7) . 1_545
Mg1 Mg3 Mg2 64.55(3) . 1_545
Mg2 Mg3 Mg2 128.88(4) . 1_545
Mg2 O1 Mg1 119.77(9) . .
Mg2 O1 Mg3 120.59(9) . .
Mg1 O1 Mg3 95.75(8) . .
Mg2 O1 H1 94.6 . .
Mg1 O1 H1 117.4 . .
Mg3 O1 H1 110.0 . .
Mg2 O2 Mg3 120.57(9) 1_545 .
Mg2 O2 Mg1 119.78(9) 1_545 .
Mg3 O2 Mg1 95.50(8) . .
Mg2 O2 H2 98.1 1_545 .
Mg3 O2 H2 106.3 . .
Mg1 O2 H2 117.2 . .
Mg1 O3 H3B 109.7 . .
Mg1 O3 H3C 109.3 . .
H3B O3 H3C 109.8 . .
C15 O4 Mg1 126.45(18) 1_545 .
C14 O5 Mg1 125.17(18) . .
Mg1 O6 H6B 109.8 . .
Mg1 O6 H6C 109.2 . .
H6B O6 H6C 109.8 . .
C28 O7 Mg2 133.52(19) . .
C15 O8 Mg2 132.49(19) . .
C14 O9 Mg2 134.75(19) . .
C1 O10 Mg2 135.75(19) . .
C28 O11 Mg3 123.88(18) 1_545 .
C1 O12 Mg3 125.71(18) . .
Mg3 O13 H13B 109.7 . .
Mg3 O13 H13C 109.2 . .
H13B O13 H13C 109.8 . .
C1S O14 Mg3 129.7(2) . .
C1S O14 H14A 115.2 . .
Mg3 O14 H14A 115.1 . .
O12 C1 O10 125.4(3) . .
O12 C1 C2 117.6(3) . .
O10 C1 C2 117.0(3) . .
O14 C1S C2S 117.0(4) . .
O14 C1S H1SA 108.0 . .
C2S C1S H1SA 108.0 . .
O14 C1S H1SB 108.0 . .
C2S C1S H1SB 108.0 . .
H1SA C1S H1SB 107.3 . .
C7 C2 C3 119.5(3) . .
C7 C2 C1 120.2(3) . .
C3 C2 C1 120.3(3) . .
C1S C2S H2SA 109.5 . .
C1S C2S H2SB 109.5 . .
H2SA C2S H2SB 109.5 . .
C1S C2S H2SC 109.5 . .
H2SA C2S H2SC 109.5 . .
H2SB C2S H2SC 109.5 . .
C4 C3 C2 120.6(3) . .
C4 C3 H3A 119.7 . .
C2 C3 H3A 119.7 . .
C5 C4 C3 118.9(3) . .
C5 C4 H4A 120.6 . .
C3 C4 H4A 120.6 . .
C4 C5 C6 121.7(3) . .
C4 C5 S1 119.7(2) . .
C6 C5 S1 118.5(2) . .
C5 C6 C7 118.9(3) . .
C5 C6 H6A 120.5 . .
C7 C6 H6A 120.5 . .
C2 C7 C6 120.4(3) . .
C2 C7 H7A 119.8 . .
C6 C7 H7A 119.8 . .
C9 C8 C13 121.6(3) . .
C9 C8 S1 119.8(2) . .
C13 C8 S1 118.6(2) . .
C8 C9 C10 118.9(3) . 2_655
C8 C9 H9A 120.6 . .
C10 C9 H9A 120.6 2_655 .
C9 C10 C11 120.6(3) 2_655 .
C9 C10 H10A 119.7 2_655 .
C11 C10 H10A 119.7 . .
C12 C11 C10 119.6(3) . .
C12 C11 C14 120.6(3) . .
C10 C11 C14 119.7(3) . .
C11 C12 C13 120.8(3) . 2_655
C11 C12 H12A 119.6 . .
C13 C12 H12A 119.6 2_655 .
C8 C13 C12 118.4(3) . 2_655
C8 C13 H13A 120.8 . .
C12 C13 H13A 120.8 2_655 .
O5 C14 O9 125.1(3) . .
O5 C14 C11 118.2(3) . .
O9 C14 C11 116.7(3) . .
O4 C15 O8 125.9(2) 1_565 .
O4 C15 C16 117.5(3) 1_565 .
O8 C15 C16 116.6(3) . .
C21 C16 C17 119.7(3) . .
C21 C16 C15 119.7(3) . .
C17 C16 C15 120.6(3) . .
C16 C17 C18 120.7(3) . .
C16 C17 H17B 119.7 . .
C18 C17 H17B 119.7 . .
C17 C18 C19 118.7(3) . .
C17 C18 H18B 120.7 . .
C19 C18 H18B 120.7 . .
C20 C19 C18 121.4(3) . .
C20 C19 S2 119.1(3) . .
C18 C19 S2 119.5(2) . .
C19 C20 C21 118.6(3) . .
C19 C20 H20A 120.7 . .
C21 C20 H20A 120.7 . .
C16 C21 C20 121.0(3) . .
C16 C21 H21A 119.5 . .
C20 C21 H21A 119.5 . .
C27 C22 C23 121.6(3) 2_756 .
C27 C22 S2 119.8(3) 2_756 .
C23 C22 S2 118.6(2) . .
C22 C23 C24 118.7(3) . 2_756
C22 C23 H23A 120.6 . .
C24 C23 H23A 120.6 2_756 .
C23 C24 C25 120.5(3) 2_756 .
C23 C24 H24A 119.8 2_756 .
C25 C24 H24A 119.8 . .
C26 C25 C24 119.9(3) . .
C26 C25 C28 121.1(3) . .
C24 C25 C28 118.8(3) . .
C25 C26 C27 120.3(3) . .
C25 C26 H26A 119.9 . .
C27 C26 H26A 119.9 . .
C22 C27 C26 118.9(3) 2_756 .
C22 C27 H27A 120.5 2_756 .
C26 C27 H27A 120.5 . .
O11 C28 O7 126.0(3) 1_565 .
O11 C28 C25 117.9(3) 1_565 .
O7 C28 C25 115.9(3) . .
H1WA O1W H1WB 107.4 . .
H2WA O2W H2WB 108.1 . .
O4W O4W H4WA 98.7 2_655 .
O4W O4W H4WB 110.1 2_655 .
H4WA O4W H4WB 108.0 . .

loop_
_geom_bond_atom_site_label_1
_geom_bond_atom_site_label_2
_geom_bond_distance
_geom_bond_site_symmetry_2
S1 O15 1.431(2) .
S1 O16 1.439(3) .
S1 C5 1.768(3) .
S1 C8 1.774(3) .
S2 O18 1.440(2) .
S2 O17 1.442(3) .
S2 C22 1.762(3) .
S2 C19 1.763(3) .
Mg1 O1 2.054(2) .
Mg1 O2 2.063(2) .
Mg1 O5 2.079(2) .
Mg1 O4 2.095(2) .
Mg1 O3 2.115(2) .
Mg1 O6 2.127(2) .
Mg2 O1 2.049(2) .
Mg2 O2 2.057(2) 1_565
Mg2 O9 2.083(2) .
Mg2 O8 2.090(2) .
Mg2 O10 2.099(2) .
Mg2 O7 2.109(2) .
Mg2 H1 2.2805 .
Mg3 O2 2.057(2) .
Mg3 O1 2.058(2) .
Mg3 O12 2.077(2) .
Mg3 O11 2.087(2) .
Mg3 O13 2.109(2) .
Mg3 O14 2.119(2) .
O1 H1 0.8512 .
O2 Mg2 2.057(2) 1_545
O2 H2 0.9013 .
O3 H3B 0.8500 .
O3 H3C 0.8501 .
O4 C15 1.251(3) 1_545
O5 C14 1.250(3) .
O6 H6B 0.8496 .
O6 H6C 0.8501 .
O7 C28 1.259(3) .
O8 C15 1.259(3) .
O9 C14 1.257(3) .
O10 C1 1.258(3) .
O11 C28 1.242(4) 1_545
O12 C1 1.252(3) .
O13 H13B 0.8501 .
O13 H13C 0.8502 .
O14 C1S 1.405(5) .
O14 H14A 0.8501 .
C1 C2 1.504(4) .
C1S C2S 1.434(6) .
C1S H1SA 0.9700 .
C1S H1SB 0.9700 .
C2 C7 1.380(4) .
C2 C3 1.383(4) .
C2S H2SA 0.9600 .
C2S H2SB 0.9600 .
C2S H2SC 0.9600 .
C3 C4 1.382(4) .
C3 H3A 0.9300 .
C4 C5 1.371(4) .
C4 H4A 0.9300 .
C5 C6 1.374(4) .
C6 C7 1.385(4) .
C6 H6A 0.9300 .
C7 H7A 0.9300 .
C8 C9 1.372(4) .
C8 C13 1.374(4) .
C9 C10 1.377(4) 2_655
C9 H9A 0.9300 .
C10 C9 1.377(4) 2_655
C10 C11 1.378(4) .
C10 H10A 0.9300 .
C11 C12 1.365(4) .
C11 C14 1.509(4) .
C12 C13 1.390(4) 2_655
C12 H12A 0.9300 .
C13 C12 1.390(4) 2_655
C13 H13A 0.9300 .
C15 O4 1.251(3) 1_565
C15 C16 1.518(4) .
C16 C21 1.374(4) .
C16 C17 1.378(4) .
C17 C18 1.381(4) .
C17 H17B 0.9300 .
C18 C19 1.387(4) .
C18 H18B 0.9300 .
C19 C20 1.379(5) .
C20 C21 1.383(4) .
C20 H20A 0.9300 .
C21 H21A 0.9300 .
C22 C27 1.378(5) 2_756
C22 C23 1.381(4) .
C23 C24 1.382(4) 2_756
C23 H23A 0.9300 .
C24 C23 1.381(4) 2_756
C24 C25 1.385(4) .
C24 H24A 0.9300 .
C25 C26 1.378(4) .
C25 C28 1.502(4) .
C26 C27 1.387(4) .
C26 H26A 0.9300 .
C27 C22 1.378(5) 2_756
C27 H27A 0.9300 .
C28 O11 1.242(4) 1_565
O1W H1WA 0.8500 .
O1W H1WB 0.8500 .
O2W H2WA 0.8500 .
O2W H2WB 0.8500 .
O3W H3WA 0.8500 .
O4W O4W 1.28(3) 2_655
O4W H4WA 0.8501 .
O4W H4WB 0.8500 .

loop_
_geom_hbond_atom_site_label_D
_geom_hbond_atom_site_label_H
_geom_hbond_atom_site_label_A
_geom_hbond_distance_DH
_geom_hbond_distance_HA
_geom_hbond_distance_DA
_geom_hbond_angle_DHA
_geom_hbond_site_symmetry_A
O3 H3B O18 0.85 2.06 2.894(3) 168.1 3_756
O3 H3C O9 0.85 1.92 2.760(3) 167.1 1_545
O6 H6B O17 0.85 2.32 3.070(3) 148.1 3_756
O6 H6C O8 0.85 2.00 2.832(3) 165.5 .
O13 H13B O16 0.85 2.09 2.860(3) 150.1 3_656
O13 H13C O10 0.85 1.92 2.758(3) 168.3 1_545
O14 H14A O7 0.85 2.09 2.722(3) 130.6 .
O1W H1WA O11 0.85 2.20 2.758(9) 123.5 .
O1W H1WB O3W 0.85 2.37 3.175(13) 158.8 1_545
O2W H2WA O12 0.85 2.28 2.906(11) 130.5 .
O2W H2WB O4W 0.85 2.26 3.11(2) 173.8 .
